data_1521707
loop_
_publ_author_name
'Otzschi, K.'
'Shimoyama, J.-I.'
'Ogino, H.'
'Kishio, K.'

_publ_section_title
;
 New candidates for superconductors; a series of layered oxysulfides (Cu2
 S2) (Srn+1 Mn O3n-1)
;
_journal_name_full 'Journal of Low Temperature Physics'
_journal_page_first 729
_journal_page_last 733
_journal_volume 117
_journal_year 1999
_chemical_formula_sum 'Cu2 O5 S2 Sc2 Sr3'
_chemical_name_systematic '(Cu2 S2) (Sr3 Sc2 O5)'
_space_group_IT_number 139
_symmetry_space_group_name_Hall '-I 4 2'
_symmetry_space_group_name_H-M 'I 4/m m m'
_cell_angle_alpha 90
_cell_angle_beta 90
_cell_angle_gamma 90
_cell_formula_units_Z 2
_cell_length_a 4.0758
_cell_length_b 4.0758
_cell_length_c 25.985
_cell_volume 431.667
_citation_journal_id_ASTM JLTPAC
_cod_data_source_file Otzschi_JLTPAC_1999_122.cif
_cod_data_source_block Cu2O5S2Sc2Sr3
_cod_original_cell_volume 431.6666
_cod_database_code 1521707

loop_
_symmetry_equiv_pos_as_xyz
x,y,z
-y,x,z
-x,-y,z
y,-x,z
x,-y,-z
y,x,-z
-x,y,-z
-y,-x,-z
-x,-y,-z
y,-x,-z
x,y,-z
-y,x,-z
-x,y,z
-y,-x,z
x,-y,z
y,x,z
x+1/2,y+1/2,z+1/2
-y+1/2,x+1/2,z+1/2
-x+1/2,-y+1/2,z+1/2
y+1/2,-x+1/2,z+1/2
x+1/2,-y+1/2,-z+1/2
y+1/2,x+1/2,-z+1/2
-x+1/2,y+1/2,-z+1/2
-y+1/2,-x+1/2,-z+1/2
-x+1/2,-y+1/2,-z+1/2
y+1/2,-x+1/2,-z+1/2
x+1/2,y+1/2,-z+1/2
-y+1/2,x+1/2,-z+1/2
-x+1/2,y+1/2,z+1/2
-y+1/2,-x+1/2,z+1/2
x+1/2,-y+1/2,z+1/2
y+1/2,x+1/2,z+1/2

loop_
_atom_site_label
_atom_site_type_symbol
_atom_site_fract_x
_atom_site_fract_y
_atom_site_fract_z
_atom_site_occupancy
_atom_site_U_iso_or_equiv
Sr1 Sr+2 0.5 0.5 0 1 0.0
O1 O-2 0.5 0 0.087 1 0.0
S1 S-2 0 0 0.195 1 0.0
O2 O-2 0 0 0 1 0.0
Sc1 Sc+3 0 0 0.073 1 0.0
Cu1 Cu+1 0.5 0 0.25 1 0.0
Sr2 Sr+2 0.5 0.5 0.1431 1 0.0
